data_7111348
loop_
_publ_author_name
'Wilson, James N.'
'Smith, Mark D.'
'Enkelmann, Volker'
'Bunz, Uwe H. F.'

_publ_section_title
;
 Cruciform ?-systems: effect of aggregation on emissionElectronic
 supplementary information (ESI) available: X-ray data of 1?4 and electron
 diffraction (experimental and simulated) of 3. See
 http://www.rsc.org/suppdata/cc/b4/b406495j/
;
_journal_issue 15
_journal_name_full 'Chemical Communications'
_journal_page_first 1700
_journal_page_last 1701
_journal_paper_doi 10.1039/b406495j
_journal_year 2004
_chemical_formula_sum 'C56 H58 F6 N2'
_chemical_formula_weight 873.04
_chemical_name_systematic
;
?
;
_space_group_IT_number 14
_symmetry_cell_setting monoclinic
_symmetry_space_group_name_Hall '-P 2yn'
_symmetry_space_group_name_H-M 'P 1 21/n 1'
_atom_sites_solution_hydrogens geom
_atom_sites_solution_primary direct
_atom_sites_solution_secondary difmap
_audit_creation_method SHELXL-97
_cell_angle_alpha 90.00
_cell_angle_beta 97.8490(10)
_cell_angle_gamma 90.00
_cell_formula_units_Z 4
_cell_length_a 13.8368(7)
_cell_length_b 16.9399(8)
_cell_length_c 20.4197(10)
_cell_measurement_reflns_used 5143
_cell_measurement_temperature 150.0(2)
_cell_measurement_theta_max 22.455
_cell_measurement_theta_min 2.343
_cell_volume 4741.4(4)
_computing_cell_refinement 'SAINT+ NT V6.02a (Bruker, 1998)'
_computing_data_collection 'SMART NT V5.625 (Bruker, 1998)'
_computing_data_reduction 'SAINT+ NT V6.02a'
_computing_molecular_graphics 'SHELXTL V5.1 (Sheldrick, 1997)'
_computing_publication_material 'SHELXTL V5.1'
_computing_structure_refinement 'SHELXL-97 (Sheldrick, 1997)'
_computing_structure_solution 'SHELXS-97 (Sheldrick, 1990)'
_diffrn_ambient_temperature 150.0(2)
_diffrn_measured_fraction_theta_full 1.000
_diffrn_measured_fraction_theta_max 1.000
_diffrn_measurement_device_type 'Bruker SMART APEX CCD diffractometer'
_diffrn_measurement_method 'omega scans'
_diffrn_radiation_monochromator graphite
_diffrn_radiation_source 'sealed tube'
_diffrn_radiation_type MoK\a
_diffrn_radiation_wavelength 0.71073
_diffrn_reflns_av_R_equivalents 0.0603
_diffrn_reflns_av_sigmaI/netI 0.0564
_diffrn_reflns_limit_h_max 13
_diffrn_reflns_limit_h_min -13
_diffrn_reflns_limit_k_max 16
_diffrn_reflns_limit_k_min -16
_diffrn_reflns_limit_l_max 20
_diffrn_reflns_limit_l_min -20
_diffrn_reflns_number 23049
_diffrn_reflns_theta_full 20.81
_diffrn_reflns_theta_max 20.81
_diffrn_reflns_theta_min 1.57
_diffrn_standards_decay_% <1
_exptl_absorpt_coefficient_mu 0.087
_exptl_absorpt_correction_type none
_exptl_crystal_colour orange
_exptl_crystal_density_diffrn 1.223
_exptl_crystal_density_method 'not measured'
_exptl_crystal_description plate
_exptl_crystal_F_000 1848
_exptl_crystal_size_max 0.38
_exptl_crystal_size_mid 0.28
_exptl_crystal_size_min 0.10
_refine_diff_density_max 0.209
_refine_diff_density_min -0.157
_refine_diff_density_rms 0.034
_refine_ls_extinction_method none
_refine_ls_goodness_of_fit_ref 0.971
_refine_ls_hydrogen_treatment constr
_refine_ls_matrix_type full
_refine_ls_number_parameters 608
_refine_ls_number_reflns 4958
_refine_ls_number_restraints 14
_refine_ls_restrained_S_all 0.990
_refine_ls_R_factor_all 0.1022
_refine_ls_R_factor_gt 0.0596
_refine_ls_shift/su_max 0.000
_refine_ls_shift/su_mean 0.000
_refine_ls_structure_factor_coef Fsqd
_refine_ls_weighting_details 'calc w=1/[\s^2^(Fo^2^)+(0.0825P)^2^+0.0000P] where P=(Fo^2^+2Fc^2^)/3'
_refine_ls_weighting_scheme calc
_refine_ls_wR_factor_gt 0.1407
_refine_ls_wR_factor_ref 0.1581
_reflns_number_gt 2951
_reflns_number_total 4958
_reflns_threshold_expression >2sigma(I)
_cod_data_source_file b406495jsup1.cif
_cod_data_source_block dba1bm
_cod_depositor_comments
;
The following automatic conversions were performed:

'_symmetry_cell_setting' value 'Monoclinic' changed to 'monoclinic'
according to /home/saulius/struct/CIF-dictionaries/cif_core.dic
dictionary named 'cif_core.dic' version 2.4.2 from 2011-04-26.

Automatic conversion script
Id: cif_fix_values 1891 2012-01-12 08:04:46Z andrius 
;
_cod_original_sg_symbol_H-M P2(1)/n
_cod_database_code 7111348

loop_
_symmetry_equiv_pos_as_xyz
'x, y, z'
'-x+1/2, y+1/2, -z+1/2'
'-x, -y, -z'
'x-1/2, -y-1/2, z-1/2'

loop_
_atom_site_label
_atom_site_type_symbol
_atom_site_fract_x
_atom_site_fract_y
_atom_site_fract_z
_atom_site_U_iso_or_equiv
_atom_site_adp_type
_atom_site_occupancy
_atom_site_symmetry_multiplicity
_atom_site_calc_flag
_atom_site_refinement_flags
_atom_site_disorder_assembly
_atom_site_disorder_group
C1 C 0.2843(3) 0.1342(3) 0.2020(3) 0.0766(14) Uani 1 1 d . . .
C2 C 0.2453(3) 0.1217(3) 0.1352(3) 0.0742(14) Uani 1 1 d . . .
C3 C 0.3038(3) 0.1271(2) 0.0863(3) 0.0747(14) Uani 1 1 d . . .
H3 H 0.2753 0.1184 0.0419 0.090 Uiso 1 1 calc R . .
C4 C 0.4025(3) 0.1446(2) 0.0987(3) 0.0729(14) Uani 1 1 d . . .
C5 C 0.4414(3) 0.1595(2) 0.1649(3) 0.0725(14) Uani 1 1 d . . .
C6 C 0.3836(3) 0.1544(2) 0.2142(3) 0.0730(14) Uani 1 1 d . . .
H6 H 0.4119 0.1650 0.2584 0.088 Uiso 1 1 calc R . .
C7 C 0.2237(4) 0.1286(3) 0.2551(3) 0.0853(16) Uani 1 1 d . . .
H7 H 0.1559 0.1205 0.2421 0.102 Uiso 1 1 calc R . .
C8 C 0.2535(3) 0.1336(3) 0.3201(3) 0.0884(16) Uani 1 1 d . . .
H8 H 0.3216 0.1416 0.3322 0.106 Uiso 1 1 calc R . .
C9 C 0.1977(4) 0.1288(3) 0.3745(3) 0.0802(15) Uani 1 1 d . . .
C10 C 0.2455(4) 0.1351(3) 0.4383(3) 0.0848(16) Uani 1 1 d . . .
H10 H 0.3142 0.1423 0.4444 0.102 Uiso 1 1 calc R . .
C11 C 0.1989(3) 0.1316(3) 0.4931(3) 0.0851(16) Uani 1 1 d . . .
H11 H 0.2356 0.1353 0.5359 0.102 Uiso 1 1 calc R . .
C12 C 0.0959(4) 0.1224(3) 0.4867(3) 0.0743(14) Uani 1 1 d . . .
C13 C 0.0469(4) 0.1190(3) 0.4223(3) 0.0800(15) Uani 1 1 d . . .
H13 H -0.0222 0.1144 0.4156 0.096 Uiso 1 1 calc R . .
C14 C 0.0961(4) 0.1221(3) 0.3685(3) 0.0801(15) Uani 1 1 d . . .
H14 H 0.0599 0.1196 0.3255 0.096 Uiso 1 1 calc R . .
C15 C 0.0984(3) 0.1257(3) 0.6075(2) 0.0838(15) Uani 1 1 d . . .
H15A H 0.0513 0.1444 0.6365 0.101 Uiso 1 1 calc R . .
H15B H 0.1494 0.1668 0.6076 0.101 Uiso 1 1 calc R . .
C16 C 0.1458(3) 0.0507(3) 0.6365(2) 0.0800(14) Uani 1 1 d . . .
H16A H 0.1877 0.0286 0.6054 0.096 Uiso 1 1 calc R . .
H16B H 0.0944 0.0114 0.6417 0.096 Uiso 1 1 calc R . .
C17 C 0.2071(3) 0.0645(3) 0.7033(2) 0.0919(16) Uani 1 1 d . . .
H17A H 0.2624 0.0996 0.6972 0.110 Uiso 1 1 calc R . .
H17B H 0.1668 0.0917 0.7329 0.110 Uiso 1 1 calc R . .
C18 C 0.2464(4) -0.0109(3) 0.7356(3) 0.117(2) Uani 1 1 d . . .
H18A H 0.1920 -0.0455 0.7426 0.175 Uiso 1 1 calc R . .
H18B H 0.2851 0.0012 0.7783 0.175 Uiso 1 1 calc R . .
H18C H 0.2877 -0.0375 0.7071 0.175 Uiso 1 1 calc R . .
C19 C -0.0523(3) 0.0884(3) 0.5353(2) 0.0848(15) Uani 1 1 d . . .
H19A H -0.0578 0.0531 0.5732 0.102 Uiso 1 1 calc R . .
H19B H -0.0661 0.0564 0.4945 0.102 Uiso 1 1 calc R . .
C20 C -0.1274(3) 0.1512(3) 0.5338(3) 0.0970(16) Uani 1 1 d . . .
H20A H -0.1250 0.1855 0.4947 0.116 Uiso 1 1 calc R . .
H20B H -0.1139 0.1843 0.5739 0.116 Uiso 1 1 calc R . .
C21 C -0.2300(4) 0.1137(3) 0.5305(3) 0.117(2) Uani 1 1 d . . .
H21A H -0.2462 0.0863 0.4876 0.140 Uiso 1 1 calc R . .
H21B H -0.2289 0.0738 0.5660 0.140 Uiso 1 1 calc R . .
C22 C -0.3045(4) 0.1706(4) 0.5376(3) 0.139(2) Uani 1 1 d . . .
H22A H -0.2912 0.1954 0.5812 0.208 Uiso 1 1 calc R . .
H22B H -0.3681 0.1442 0.5332 0.208 Uiso 1 1 calc R . .
H22C H -0.3051 0.2110 0.5032 0.208 Uiso 1 1 calc R . .
C23 C 0.1420(3) 0.1046(3) 0.1159(2) 0.0766(14) Uani 1 1 d . . .
C24 C 0.0600(3) 0.0915(3) 0.0952(2) 0.0797(15) Uani 1 1 d . . .
C25 C -0.0399(3) 0.0791(3) 0.0676(2) 0.0723(14) Uani 1 1 d . . .
C26 C -0.0955(3) 0.0220(3) 0.0931(2) 0.0827(15) Uani 1 1 d . . .
H26 H -0.0664 -0.0102 0.1286 0.099 Uiso 1 1 calc R . .
C27 C -0.1930(3) 0.0105(3) 0.0682(2) 0.0792(15) Uani 1 1 d . . .
H27 H -0.2300 -0.0286 0.0870 0.095 Uiso 1 1 calc R . .
C28 C -0.2352(3) 0.0548(3) 0.0172(3) 0.0875(16) Uani 1 1 d . . .
H28 H -0.3017 0.0465 -0.0001 0.105 Uiso 1 1 calc R . .
C29 C -0.1816(3) 0.1120(3) -0.0096(2) 0.0893(16) Uani 1 1 d . . .
H29 H -0.2117 0.1434 -0.0452 0.107 Uiso 1 1 calc R . .
C30 C -0.0854(3) 0.1242(3) 0.0146(3) 0.0736(14) Uani 1 1 d . . .
C31 C -0.0304(4) 0.1878(4) -0.0133(3) 0.0951(17) Uani 1 1 d . . .
C32 C 0.4636(3) 0.1477(3) 0.0454(3) 0.0761(15) Uani 1 1 d . . .
H32 H 0.5195 0.1808 0.0513 0.091 Uiso 1 1 calc R . .
C33 C 0.4458(3) 0.1070(3) -0.0106(3) 0.0727(14) Uani 1 1 d . . .
H33 H 0.3914 0.0724 -0.0135 0.087 Uiso 1 1 calc R . .
C34 C 0.4968(3) 0.1077(3) -0.0676(3) 0.0697(14) Uani 1 1 d . . .
C35 C 0.4771(3) 0.0503(3) -0.1164(3) 0.0760(14) Uani 1 1 d . . .
H35 H 0.4305 0.0105 -0.1106 0.091 Uiso 1 1 calc R . .
C36 C 0.5209(4) 0.0485(3) -0.1713(3) 0.0866(15) Uani 1 1 d . . .
H36 H 0.5039 0.0087 -0.2036 0.104 Uiso 1 1 calc R . .
C37 C 0.5919(3) 0.1053(3) -0.1810(4) 0.0822(16) Uani 1 1 d . A .
C38 C 0.6121(3) 0.1632(3) -0.1330(3) 0.0826(17) Uani 1 1 d . . .
H38 H 0.6588 0.2029 -0.1385 0.099 Uiso 1 1 calc R . .
C39 C 0.5666(3) 0.1639(3) -0.0788(3) 0.0754(15) Uani 1 1 d . . .
H39 H 0.5826 0.2043 -0.0469 0.090 Uiso 1 1 calc R . .
C40A C 0.6145(4) 0.0489(4) -0.2860(4) 0.121(2) Uani 0.75 1 d P A 1
H40A H 0.6036 -0.0024 -0.2649 0.145 Uiso 0.75 1 calc PR A 1
H40B H 0.6702 0.0424 -0.3112 0.145 Uiso 0.75 1 calc PR A 1
C41A C 0.5259(6) 0.0697(3) -0.3326(3) 0.121(2) Uani 0.75 1 d P A 1
H41A H 0.4702 0.0770 -0.3075 0.145 Uiso 0.75 1 calc PR A 1
H41B H 0.5371 0.1204 -0.3545 0.145 Uiso 0.75 1 calc PR A 1
C42A C 0.5010(5) 0.0080(6) -0.3837(4) 0.179(3) Uani 0.75 1 d PD A 1
H42A H 0.5584 -0.0017 -0.4067 0.214 Uiso 0.75 1 calc PR A 1
H42B H 0.4856 -0.0417 -0.3619 0.214 Uiso 0.75 1 calc PR A 1
C43A C 0.4211(6) 0.0292(6) -0.4307(4) 0.135(3) Uani 0.75 1 d PD A 1
H43A H 0.3621 0.0321 -0.4092 0.202 Uiso 0.75 1 calc PR A 1
H43B H 0.4122 -0.0106 -0.4659 0.202 Uiso 0.75 1 calc PR A 1
H43C H 0.4335 0.0807 -0.4497 0.202 Uiso 0.75 1 calc PR A 1
C40B C 0.6145(4) 0.0489(4) -0.2860(4) 0.121(2) Uani 0.25 1 d P A 2
H40C H 0.6036 -0.0024 -0.2649 0.145 Uiso 0.25 1 calc PR A 2
H40D H 0.6702 0.0424 -0.3112 0.145 Uiso 0.25 1 calc PR A 2
C41B C 0.5259(6) 0.0697(3) -0.3326(3) 0.121(2) Uani 0.25 1 d P A 2
H41C H 0.4702 0.0770 -0.3075 0.145 Uiso 0.25 1 calc PR A 2
H41D H 0.5371 0.1204 -0.3545 0.145 Uiso 0.25 1 calc PR A 2
C42B C 0.5010(5) 0.0080(6) -0.3837(4) 0.179(3) Uani 0.25 1 d PD A 2
H42C H 0.4908 0.0409 -0.4242 0.214 Uiso 0.25 1 calc PR A 2
H42D H 0.5658 -0.0164 -0.3846 0.214 Uiso 0.25 1 calc PR A 2
C43B C 0.4394(18) -0.0565(13) -0.4037(14) 0.154(12) Uani 0.25 1 d PD A 2
H43D H 0.4623 -0.1033 -0.3779 0.232 Uiso 0.25 1 calc PR A 2
H43E H 0.4407 -0.0670 -0.4508 0.232 Uiso 0.25 1 calc PR A 2
H43F H 0.3726 -0.0440 -0.3963 0.232 Uiso 0.25 1 calc PR A 2
C44A C 0.7094(5) 0.1644(3) -0.2486(4) 0.139(2) Uani 0.40 1 d PD A 3
H44A H 0.7383 0.1876 -0.2059 0.167 Uiso 0.40 1 calc PR A 3
H44B H 0.6759 0.2073 -0.2758 0.167 Uiso 0.40 1 calc PR A 3
C45A C 0.7895(17) 0.1324(19) -0.2831(12) 0.292(16) Uiso 0.40 1 d PD A 3
H45A H 0.7625 0.0982 -0.3204 0.351 Uiso 0.40 1 calc PR A 3
H45B H 0.8262 0.1761 -0.3005 0.351 Uiso 0.40 1 calc PR A 3
C46A C 0.8531(11) 0.0872(12) -0.2343(17) 0.188(15) Uani 0.40 1 d PD A 3
H46A H 0.8315 0.0315 -0.2343 0.226 Uiso 0.40 1 calc PR A 3
H46B H 0.8520 0.1094 -0.1896 0.226 Uiso 0.40 1 calc PR A 3
C47A C 0.9515(15) 0.0923(19) -0.2529(17) 0.166(5) Uani 0.40 1 d PD A 3
H47A H 0.9523 0.0676 -0.2962 0.249 Uiso 0.40 1 calc PR A 3
H47B H 0.9975 0.0648 -0.2198 0.249 Uiso 0.40 1 calc PR A 3
H47C H 0.9706 0.1479 -0.2550 0.249 Uiso 0.40 1 calc PR A 3
C44B C 0.7094(5) 0.1644(3) -0.2486(4) 0.139(2) Uani 0.60 1 d PD A 4
H44C H 0.6821 0.2171 -0.2410 0.167 Uiso 0.60 1 calc PR A 4
H44D H 0.7173 0.1614 -0.2960 0.167 Uiso 0.60 1 calc PR A 4
C45B C 0.8102(5) 0.1596(6) -0.2087(6) 0.125(4) Uani 0.60 1 d PD A 4
H45C H 0.8487 0.2023 -0.2256 0.150 Uiso 0.60 1 calc PR A 4
H45D H 0.8016 0.1748 -0.1630 0.150 Uiso 0.60 1 calc PR A 4
C46B C 0.8712(16) 0.0934(12) -0.2023(8) 0.267(16) Uani 0.60 1 d PD A 4
H46C H 0.8335 0.0484 -0.1881 0.320 Uiso 0.60 1 calc PR A 4
H46D H 0.9253 0.1040 -0.1664 0.320 Uiso 0.60 1 calc PR A 4
C47B C 0.9136(10) 0.0691(12) -0.2609(10) 0.166(5) Uani 0.60 1 d PD A 4
H47D H 0.8616 0.0513 -0.2951 0.249 Uiso 0.60 1 calc PR A 4
H47E H 0.9597 0.0258 -0.2492 0.249 Uiso 0.60 1 calc PR A 4
H47F H 0.9478 0.1139 -0.2776 0.249 Uiso 0.60 1 calc PR A 4
C48 C 0.5433(3) 0.1779(2) 0.1834(2) 0.0731(14) Uani 1 1 d . . .
C49 C 0.6263(3) 0.1931(2) 0.2004(2) 0.0724(14) Uani 1 1 d . . .
C50 C 0.7287(3) 0.2127(2) 0.2177(2) 0.0648(12) Uani 1 1 d . . .
C51 C 0.7904(3) 0.2045(2) 0.1705(2) 0.0716(13) Uani 1 1 d . . .
H51 H 0.7649 0.1860 0.1277 0.086 Uiso 1 1 calc R . .
C52 C 0.8888(3) 0.2226(3) 0.1841(3) 0.0786(14) Uani 1 1 d . . .
H52 H 0.9301 0.2176 0.1508 0.094 Uiso 1 1 calc R . .
C53 C 0.9253(3) 0.2479(3) 0.2458(3) 0.0802(15) Uani 1 1 d . . .
H53 H 0.9929 0.2594 0.2557 0.096 Uiso 1 1 calc R . .
C54 C 0.8659(3) 0.2571(3) 0.2942(2) 0.0758(14) Uani 1 1 d . . .
H54 H 0.8925 0.2756 0.3368 0.091 Uiso 1 1 calc R . .
C55 C 0.7675(3) 0.2394(3) 0.2808(2) 0.0677(13) Uani 1 1 d . . .
C56 C 0.7055(4) 0.2514(4) 0.3330(3) 0.0906(16) Uani 1 1 d . . .
F1 F -0.0045(2) 0.24626(19) 0.0293(2) 0.1307(13) Uani 1 1 d . . .
F2 F -0.0801(2) 0.2216(2) -0.0675(2) 0.1468(14) Uani 1 1 d . . .
F3 F 0.0529(2) 0.16377(18) -0.03413(14) 0.1075(10) Uani 1 1 d . . .
F4 F 0.7511(2) 0.2821(2) 0.38799(15) 0.1306(12) Uani 1 1 d . . .
F5 F 0.6641(2) 0.1842(2) 0.35028(15) 0.1333(12) Uani 1 1 d . . .
F6 F 0.6283(2) 0.2980(2) 0.31576(15) 0.1280(12) Uani 1 1 d . . .
N1 N 0.0477(3) 0.1177(2) 0.5406(2) 0.0835(12) Uani 1 1 d . . .
N2 N 0.6383(3) 0.1063(3) -0.2363(3) 0.1118(17) Uani 1 1 d D . .

loop_
_atom_site_aniso_label
_atom_site_aniso_U_11
_atom_site_aniso_U_22
_atom_site_aniso_U_33
_atom_site_aniso_U_23
_atom_site_aniso_U_13
_atom_site_aniso_U_12
C1 0.054(3) 0.061(3) 0.106(4) 0.014(3) -0.018(3) -0.002(2)
C2 0.045(3) 0.064(3) 0.104(4) 0.011(3) -0.023(3) -0.001(2)
C3 0.050(3) 0.063(3) 0.102(4) 0.008(3) -0.022(3) -0.003(2)
C4 0.050(3) 0.057(3) 0.101(4) 0.017(3) -0.028(3) -0.008(2)
C5 0.046(3) 0.053(3) 0.110(4) 0.015(3) -0.022(3) -0.010(2)
C6 0.049(3) 0.064(3) 0.097(4) 0.015(3) -0.020(3) -0.009(2)
C7 0.055(3) 0.073(3) 0.118(5) 0.015(3) -0.023(4) -0.003(3)
C8 0.055(3) 0.083(4) 0.116(5) 0.022(4) -0.026(4) -0.011(3)
C9 0.061(4) 0.067(3) 0.104(5) 0.022(3) -0.020(3) -0.010(3)
C10 0.061(3) 0.081(4) 0.106(4) 0.029(3) -0.013(4) -0.013(3)
C11 0.063(4) 0.068(3) 0.113(5) 0.020(3) -0.028(3) -0.011(3)
C12 0.062(4) 0.056(3) 0.099(4) 0.006(3) -0.011(3) -0.002(2)
C13 0.062(3) 0.058(3) 0.113(5) 0.011(3) -0.013(4) -0.006(3)
C14 0.060(4) 0.064(3) 0.106(5) 0.013(3) -0.026(3) -0.009(3)
C15 0.070(3) 0.067(3) 0.110(4) -0.010(3) -0.002(3) -0.005(3)
C16 0.068(3) 0.068(3) 0.100(4) -0.011(3) -0.003(3) -0.006(3)
C17 0.076(3) 0.091(4) 0.104(4) -0.008(3) -0.005(3) -0.009(3)
C18 0.119(5) 0.109(5) 0.113(5) 0.016(4) -0.021(4) 0.003(4)
C19 0.066(3) 0.069(3) 0.115(4) -0.004(3) -0.003(3) -0.006(3)
C20 0.073(3) 0.081(4) 0.132(5) -0.009(3) -0.007(3) 0.004(3)
C21 0.063(3) 0.095(4) 0.185(6) -0.014(4) -0.008(4) 0.004(3)
C22 0.098(5) 0.117(5) 0.201(7) -0.007(5) 0.019(4) -0.001(4)
C23 0.049(3) 0.066(3) 0.108(4) 0.002(3) -0.014(3) 0.001(2)
C24 0.041(3) 0.078(3) 0.111(4) -0.012(3) -0.021(3) 0.000(2)
C25 0.046(3) 0.061(3) 0.103(4) -0.005(3) -0.016(3) 0.004(3)
C26 0.055(3) 0.080(4) 0.105(4) 0.006(3) -0.019(3) -0.001(3)
C27 0.051(3) 0.068(3) 0.109(4) 0.010(3) -0.023(3) -0.012(2)
C28 0.045(3) 0.073(3) 0.133(5) 0.006(3) -0.029(3) -0.011(3)
C29 0.047(3) 0.091(4) 0.120(4) 0.014(3) -0.024(3) 0.003(3)
C30 0.043(3) 0.057(3) 0.116(4) 0.002(3) -0.004(3) -0.010(2)
C31 0.052(3) 0.104(5) 0.124(5) 0.008(4) -0.008(3) 0.019(4)
C32 0.047(3) 0.063(3) 0.109(4) 0.016(3) -0.023(3) -0.006(2)
C33 0.044(3) 0.061(3) 0.103(4) 0.018(3) -0.026(3) -0.009(2)
C34 0.044(3) 0.054(3) 0.103(4) 0.029(3) -0.020(3) -0.007(3)
C35 0.054(3) 0.053(3) 0.118(5) 0.020(4) -0.002(3) -0.011(3)
C36 0.075(4) 0.059(3) 0.125(5) 0.015(3) 0.014(3) -0.006(3)
C37 0.052(3) 0.059(4) 0.136(5) 0.038(4) 0.013(3) 0.005(3)
C38 0.041(3) 0.054(4) 0.145(5) 0.025(4) -0.016(3) -0.005(3)
C39 0.041(3) 0.064(3) 0.111(4) 0.023(3) -0.027(3) -0.006(3)
C40A 0.084(4) 0.104(5) 0.182(7) 0.035(5) 0.043(5) 0.013(4)
C41A 0.162(7) 0.088(4) 0.123(5) -0.029(4) 0.063(5) -0.037(5)
C42A 0.112(6) 0.205(9) 0.219(9) 0.006(8) 0.025(6) -0.005(6)
C43A 0.084(6) 0.182(10) 0.130(7) -0.012(7) -0.014(5) -0.011(6)
C40B 0.084(4) 0.104(5) 0.182(7) 0.035(5) 0.043(5) 0.013(4)
C41B 0.162(7) 0.088(4) 0.123(5) -0.029(4) 0.063(5) -0.037(5)
C42B 0.112(6) 0.205(9) 0.219(9) 0.006(8) 0.025(6) -0.005(6)
C43B 0.100(19) 0.14(3) 0.21(3) 0.02(2) -0.013(19) -0.08(2)
C44A 0.132(6) 0.088(4) 0.215(7) 0.016(5) 0.084(5) -0.030(4)
C46A 0.049(11) 0.101(18) 0.42(5) 0.04(2) 0.063(17) -0.036(13)
C47A 0.093(14) 0.223(16) 0.186(12) -0.041(11) 0.033(12) -0.101(11)
C44B 0.132(6) 0.088(4) 0.215(7) 0.016(5) 0.084(5) -0.030(4)
C45B 0.036(5) 0.109(8) 0.232(13) 0.073(9) 0.023(6) 0.020(5)
C46B 0.49(4) 0.19(2) 0.104(12) 0.014(12) -0.026(17) 0.06(2)
C47B 0.093(14) 0.223(16) 0.186(12) -0.041(11) 0.033(12) -0.101(11)
C48 0.055(3) 0.059(3) 0.097(4) 0.016(3) -0.021(3) -0.009(2)
C49 0.049(3) 0.065(3) 0.094(4) 0.019(3) -0.020(3) -0.011(2)
C50 0.052(3) 0.056(3) 0.079(4) 0.009(3) -0.019(3) -0.009(2)
C51 0.061(3) 0.068(3) 0.079(3) -0.014(3) -0.013(3) -0.006(3)
C52 0.059(3) 0.074(3) 0.100(4) -0.018(3) -0.004(3) -0.005(3)
C53 0.051(3) 0.072(3) 0.111(4) -0.012(3) -0.014(3) -0.007(3)
C54 0.058(3) 0.075(3) 0.086(4) -0.005(3) -0.018(3) -0.014(3)
C55 0.054(3) 0.071(3) 0.074(4) 0.002(3) -0.009(3) -0.010(2)
C56 0.085(4) 0.094(5) 0.088(4) 0.018(4) -0.003(4) -0.013(4)
F1 0.097(2) 0.085(2) 0.215(4) -0.024(2) 0.037(2) -0.0257(18)
F2 0.085(2) 0.134(3) 0.211(4) 0.079(3) -0.019(2) -0.0053(19)
F3 0.073(2) 0.121(2) 0.127(2) 0.0077(19) 0.0093(17) 0.0045(18)
F4 0.116(2) 0.187(3) 0.085(2) -0.033(2) 0.0011(18) -0.030(2)
F5 0.142(3) 0.142(3) 0.117(3) 0.027(2) 0.021(2) -0.039(2)
F6 0.101(2) 0.172(3) 0.115(2) 0.023(2) 0.0291(19) 0.029(2)
N1 0.062(3) 0.076(3) 0.108(4) -0.009(3) -0.009(3) -0.006(2)
N2 0.107(4) 0.058(3) 0.179(6) 0.007(4) 0.046(4) -0.007(3)

loop_
_atom_type_symbol
_atom_type_description
_atom_type_scat_dispersion_real
_atom_type_scat_dispersion_imag
_atom_type_scat_source
C C 0.0033 0.0016 'International Tables Vol C Tables 4.2.6.8 and 6.1.1.4'
H H 0.0000 0.0000 'International Tables Vol C Tables 4.2.6.8 and 6.1.1.4'
N N 0.0061 0.0033 'International Tables Vol C Tables 4.2.6.8 and 6.1.1.4'
F F 0.0171 0.0103 'International Tables Vol C Tables 4.2.6.8 and 6.1.1.4'

loop_
_geom_angle_atom_site_label_1
_geom_angle_atom_site_label_2
_geom_angle_atom_site_label_3
_geom_angle
C6 C1 C2 116.4(5)
C6 C1 C7 122.0(5)
C2 C1 C7 121.6(5)
C3 C2 C1 120.4(4)
C3 C2 C23 118.0(5)
C1 C2 C23 121.5(5)
C2 C3 C4 123.2(5)
C3 C4 C5 116.8(5)
C3 C4 C32 121.7(5)
C5 C4 C32 121.5(4)
C6 C5 C4 120.6(4)
C6 C5 C48 117.9(5)
C4 C5 C48 121.5(5)
C5 C6 C1 122.6(5)
C8 C7 C1 127.0(5)
C7 C8 C9 129.5(5)
C10 C9 C14 115.7(6)
C10 C9 C8 119.0(5)
C14 C9 C8 125.2(5)
C11 C10 C9 123.3(5)
C10 C11 C12 120.6(5)
N1 C12 C13 122.0(5)
N1 C12 C11 121.7(5)
C13 C12 C11 116.3(5)
C14 C13 C12 121.5(5)
C13 C14 C9 122.5(5)
N1 C15 C16 114.6(4)
C15 C16 C17 112.3(4)
C18 C17 C16 112.7(4)
N1 C19 C20 114.3(4)
C19 C20 C21 110.0(4)
C22 C21 C20 112.8(5)
C24 C23 C2 174.7(5)
C23 C24 C25 177.0(5)
C26 C25 C30 117.3(4)
C26 C25 C24 120.7(4)
C30 C25 C24 122.0(5)
C25 C26 C27 121.5(4)
C28 C27 C26 120.1(5)
C27 C28 C29 119.8(4)
C30 C29 C28 120.8(5)
C29 C30 C25 120.5(5)
C29 C30 C31 119.8(5)
C25 C30 C31 119.7(4)
F1 C31 F3 105.4(4)
F1 C31 F2 106.4(5)
F3 C31 F2 103.4(5)
F1 C31 C30 113.4(5)
F3 C31 C30 114.1(5)
F2 C31 C30 113.2(5)
C33 C32 C4 124.2(5)
C32 C33 C34 129.5(5)
C35 C34 C39 115.5(5)
C35 C34 C33 120.1(5)
C39 C34 C33 124.3(6)
C36 C35 C34 123.0(5)
C35 C36 C37 120.3(6)
N2 C37 C38 120.0(5)
N2 C37 C36 122.6(6)
C38 C37 C36 117.4(6)
C39 C38 C37 121.0(5)
C38 C39 C34 122.7(5)
N2 C40A C41A 112.8(5)
C42A C41A C40A 112.0(7)
C43A C42A C41A 112.7(8)
N2 C44A C45A 113.8(14)
C46A C45A C44A 106.7(16)
C45A C46A C47A 107(2)
C45B C46B C47B 117.1(16)
C49 C48 C5 178.1(6)
C48 C49 C50 177.0(5)
C51 C50 C55 118.7(4)
C51 C50 C49 118.9(4)
C55 C50 C49 122.4(5)
C50 C51 C52 121.5(4)
C53 C52 C51 119.0(5)
C52 C53 C54 121.1(4)
C53 C54 C55 120.1(5)
C54 C55 C50 119.6(5)
C54 C55 C56 118.9(5)
C50 C55 C56 121.5(4)
F4 C56 F6 105.3(5)
F4 C56 F5 106.4(5)
F6 C56 F5 102.5(5)
F4 C56 C55 114.4(5)
F6 C56 C55 114.5(5)
F5 C56 C55 112.6(5)
C12 N1 C15 121.8(4)
C12 N1 C19 121.5(4)
C15 N1 C19 115.6(4)
C37 N2 C40A 119.5(5)
C37 N2 C44A 124.1(6)
C40A N2 C44A 116.4(6)

loop_
_geom_bond_atom_site_label_1
_geom_bond_atom_site_label_2
_geom_bond_distance
C1 C6 1.405(6)
C1 C2 1.413(6)
C1 C7 1.462(6)
C2 C3 1.372(6)
C2 C23 1.458(6)
C3 C4 1.387(6)
C4 C5 1.409(6)
C4 C32 1.467(6)
C5 C6 1.372(6)
C5 C48 1.442(6)
C7 C8 1.338(6)
C8 C9 1.438(7)
C9 C10 1.384(6)
C9 C14 1.398(6)
C10 C11 1.367(6)
C11 C12 1.422(6)
C12 N1 1.364(6)
C12 C13 1.395(6)
C13 C14 1.371(6)
C15 N1 1.455(5)
C15 C16 1.513(6)
C16 C17 1.523(5)
C17 C18 1.505(6)
C19 N1 1.461(5)
C19 C20 1.485(6)
C20 C21 1.549(6)
C21 C22 1.432(7)
C23 C24 1.177(5)
C24 C25 1.435(6)
C25 C26 1.382(6)
C25 C30 1.402(6)
C26 C27 1.389(5)
C27 C28 1.349(6)
C28 C29 1.379(6)
C29 C30 1.371(5)
C30 C31 1.477(7)
C31 F1 1.334(6)
C31 F3 1.345(5)
C31 F2 1.348(5)
C32 C33 1.328(6)
C33 C34 1.441(6)
C34 C35 1.393(6)
C34 C39 1.398(6)
C35 C36 1.346(6)
C36 C37 1.408(6)
C37 N2 1.374(6)
C37 C38 1.388(7)
C38 C39 1.345(6)
C40A N2 1.412(7)
C40A C41A 1.488(7)
C41A C42A 1.484(9)
C42A C43A 1.407(8)
C44A N2 1.436(5)
C44A C45A 1.494(14)
C45A C46A 1.453(15)
C46A C47A 1.465(14)
C45B C46B 1.398(13)
C46B C47B 1.461(13)
C48 C49 1.182(5)
C49 C50 1.451(6)
C50 C51 1.378(6)
C50 C55 1.402(5)
C51 C52 1.386(6)
C52 C53 1.362(6)
C53 C54 1.376(6)
C54 C55 1.385(5)
C55 C56 1.471(7)
C56 F4 1.318(5)
C56 F6 1.336(6)
C56 F5 1.342(6)

loop_
_geom_torsion_atom_site_label_1
_geom_torsion_atom_site_label_2
_geom_torsion_atom_site_label_3
_geom_torsion_atom_site_label_4
_geom_torsion
C6 C1 C2 C3 1.8(6)
C7 C1 C2 C3 -179.8(4)
C6 C1 C2 C23 -176.6(4)
C7 C1 C2 C23 1.7(7)
C1 C2 C3 C4 0.2(7)
C23 C2 C3 C4 178.6(4)
C2 C3 C4 C5 -2.0(6)
C2 C3 C4 C32 178.1(4)
C3 C4 C5 C6 1.8(6)
C32 C4 C5 C6 -178.3(4)
C3 C4 C5 C48 179.6(4)
C32 C4 C5 C48 -0.5(6)
C4 C5 C6 C1 0.2(7)
C48 C5 C6 C1 -177.7(4)
C2 C1 C6 C5 -2.0(6)
C7 C1 C6 C5 179.6(4)
C6 C1 C7 C8 -6.9(8)
C2 C1 C7 C8 174.9(5)
C1 C7 C8 C9 179.8(5)
C7 C8 C9 C10 179.4(5)
C7 C8 C9 C14 -4.1(9)
C14 C9 C10 C11 2.9(7)
C8 C9 C10 C11 179.8(5)
C9 C10 C11 C12 -1.2(8)
C10 C11 C12 N1 179.2(5)
C10 C11 C12 C13 -1.2(7)
N1 C12 C13 C14 -178.7(5)
C11 C12 C13 C14 1.8(7)
C12 C13 C14 C9 0.0(8)
C10 C9 C14 C13 -2.3(7)
C8 C9 C14 C13 -179.0(5)
N1 C15 C16 C17 173.6(4)
C15 C16 C17 C18 174.3(4)
N1 C19 C20 C21 -178.1(4)
C19 C20 C21 C22 172.4(5)
C3 C2 C23 C24 -8(5)
C1 C2 C23 C24 171(5)
C2 C23 C24 C25 -46(14)
C23 C24 C25 C26 -174(100)
C23 C24 C25 C30 5(11)
C30 C25 C26 C27 -1.2(7)
C24 C25 C26 C27 178.3(4)
C25 C26 C27 C28 1.0(7)
C26 C27 C28 C29 -0.7(8)
C27 C28 C29 C30 0.5(8)
C28 C29 C30 C25 -0.7(7)
C28 C29 C30 C31 -177.7(5)
C26 C25 C30 C29 1.0(7)
C24 C25 C30 C29 -178.5(4)
C26 C25 C30 C31 178.0(5)
C24 C25 C30 C31 -1.5(7)
C29 C30 C31 F1 112.9(5)
C25 C30 C31 F1 -64.1(6)
C29 C30 C31 F3 -126.4(5)
C25 C30 C31 F3 56.6(7)
C29 C30 C31 F2 -8.4(8)
C25 C30 C31 F2 174.6(5)
C3 C4 C32 C33 -27.3(7)
C5 C4 C32 C33 152.8(4)
C4 C32 C33 C34 176.6(4)
C32 C33 C34 C35 168.4(4)
C32 C33 C34 C39 -12.3(7)
C39 C34 C35 C36 -0.6(6)
C33 C34 C35 C36 178.8(4)
C34 C35 C36 C37 1.4(7)
C35 C36 C37 N2 -179.6(5)
C35 C36 C37 C38 -1.6(7)
N2 C37 C38 C39 179.2(4)
C36 C37 C38 C39 1.1(6)
C37 C38 C39 C34 -0.3(7)
C35 C34 C39 C38 0.0(6)
C33 C34 C39 C38 -179.3(4)
N2 C40A C41A C42A -179.0(6)
C40A C41A C42A C43A -176.2(7)
N2 C44A C45A C46A -75(2)
C44A C45A C46A C47A -150(2)
C6 C5 C48 C49 -3(14)
C4 C5 C48 C49 179(100)
C5 C48 C49 C50 -162(10)
C48 C49 C50 C51 -27(10)
C48 C49 C50 C55 154(9)
C55 C50 C51 C52 -0.7(6)
C49 C50 C51 C52 179.7(4)
C50 C51 C52 C53 1.1(7)
C51 C52 C53 C54 -1.3(7)
C52 C53 C54 C55 1.0(7)
C53 C54 C55 C50 -0.5(7)
C53 C54 C55 C56 -178.7(5)
C51 C50 C55 C54 0.4(6)
C49 C50 C55 C54 179.9(4)
C51 C50 C55 C56 178.5(4)
C49 C50 C55 C56 -2.0(7)
C54 C55 C56 F4 2.9(7)
C50 C55 C56 F4 -175.2(4)
C54 C55 C56 F6 124.6(5)
C50 C55 C56 F6 -53.5(7)
C54 C55 C56 F5 -118.7(5)
C50 C55 C56 F5 63.2(6)
C13 C12 N1 C15 -176.5(4)
C11 C12 N1 C15 3.0(7)
C13 C12 N1 C19 16.5(7)
C11 C12 N1 C19 -164.0(4)
C16 C15 N1 C12 -83.4(6)
C16 C15 N1 C19 84.3(5)
C20 C19 N1 C12 -100.7(5)
C20 C19 N1 C15 91.5(5)
C38 C37 N2 C40A -177.6(5)
C36 C37 N2 C40A 0.4(7)
C38 C37 N2 C44A 0.5(8)
C36 C37 N2 C44A 178.5(5)
C41A C40A N2 C37 83.0(6)
C41A C40A N2 C44A -95.3(6)
C45A C44A N2 C37 144.6(12)
C45A C44A N2 C40A -37.3(13)
